data_1569767
loop_
_publ_author_name
'Nimmo, Alastair J.'
'Bitai, Jacqueline'
'Young, Claire M.'
'McLaughlin, Calum'
'Slawin, Alexandra M. Z.'
'Cordes, David B.'
'Smith, Andrew D.'

_publ_section_title
;
 Enantioselective isothiourea-catalysed reversible Michael addition of
 aryl esters to 2-benzylidene malononitriles.
;
_journal_issue 27
_journal_name_full 'Chemical science'
_journal_page_first 7537
_journal_page_last 7544
_journal_paper_doi 10.1039/d3sc02101g
_journal_volume 14
_journal_year 2023
_chemical_absolute_configuration rmad
_chemical_formula_moiety 'C20 H20 N2 O3'
_chemical_formula_sum 'C20 H20 N2 O3'
_chemical_formula_weight 336.38
_space_group_crystal_system orthorhombic
_space_group_IT_number 19
_space_group_name_Hall 'P 2ac 2ab'
_space_group_name_H-M_alt 'P 21 21 21'
_atom_sites_solution_hydrogens mixed
_atom_sites_solution_primary dual
_audit_creation_date 2023-04-03
_audit_creation_method
;
Olex2 1.5
(compiled 2023.02.24 svn.rf166f9f3 for OlexSys, GUI svn.r6725)
;
_audit_update_record
;
2023-04-04 deposited with the CCDC.	2023-06-01 downloaded from the CCDC.
;
_cell_angle_alpha 90
_cell_angle_beta 90
_cell_angle_gamma 90
_cell_formula_units_Z 4
_cell_length_a 7.83550(10)
_cell_length_b 9.02620(10)
_cell_length_c 26.1596(4)
_cell_measurement_reflns_used 17156
_cell_measurement_temperature 125
_cell_measurement_theta_max 75.3900
_cell_measurement_theta_min 3.3590
_cell_volume 1850.13(4)
_computing_cell_refinement 'CrysAlisPro 1.171.41.93a (Rigaku OD, 2020)'
_computing_data_collection 'CrystalClear-SM Expert 2.1 b45 (Rigaku OD, 2015)'
_computing_data_reduction 'CrysAlisPro 1.171.41.93a (Rigaku OD, 2020)'
_computing_molecular_graphics 'Olex2 1.5 (Dolomanov et al., 2009)'
_computing_publication_material 'Olex2 1.5 (Dolomanov et al., 2009)'
_computing_structure_refinement 'SHELXL 2018/3 (Sheldrick, 2015)'
_computing_structure_solution 'SHELXT 2018/2 (Sheldrick, 2018)'
_diffrn_ambient_temperature 125
_diffrn_detector 'hybrid photon counting detector'
_diffrn_detector_area_resol_mean 5.8140
_diffrn_detector_type 'Dectris PILATUS P200K'
_diffrn_measured_fraction_theta_full 0.999
_diffrn_measured_fraction_theta_max 0.989
_diffrn_measurement_details
;
List of Runs (angles in degrees, time in seconds):

  # Type    Start    End  Width  t~exp~   \w     \q     \k     \f   Frames
#--------------------------------------------------------------------------
  1  \w   -125.00  55.00   0.50    3.00    --  -35.00  60.00 -45.00  360
  2  \w   -108.00 -48.00   0.50    3.00    --  -35.00  30.00  90.00  120
  3  \w   -173.50 -10.00   0.50    5.00    -- -100.00  60.00 -90.00  327
  4  \w   -187.00 -40.00   0.50    5.00    -- -100.00  30.00  45.00  294
  5  \w   -165.00 -10.00   0.50    5.00    -- -100.00  60.00-180.00  310
  6  \w   -190.00-127.50   0.50    5.00    -- -100.00  60.00 135.00  125
  7  \w   -165.00 -19.00   0.50    5.00    -- -100.00  60.00   0.00  292
  8  \w   -152.50 -44.50   0.50    5.00    -- -100.00  30.00 135.00  216
  9  \w   -174.00-114.00   0.50    5.00    -- -100.00  60.00  90.00  120
 10  \w    -70.00 -10.00   0.50    5.00    -- -100.00  30.00   0.00  120
 11  \w   -190.00 -10.00   0.50    5.00    -- -100.00  30.00 -90.00  360
 12  \w   -174.00 -10.00   0.50    5.00    -- -100.00  60.00  45.00  328
 13  \w   -190.00-120.00   0.50    5.00    -- -100.00  60.00-135.00  140
;
_diffrn_measurement_device 'AFC11: Quarter \c 4 circle'
_diffrn_measurement_device_type 'Rigaku XtaLAB P200K'
_diffrn_measurement_method 'shutterless scans'
_diffrn_measurement_specimen_support Loop
_diffrn_orient_matrix_type 'CrysAlisPro convention (1999,Acta A55,543-557)'
_diffrn_orient_matrix_UB_11 0.0696517000
_diffrn_orient_matrix_UB_12 0.1586167000
_diffrn_orient_matrix_UB_13 0.0061750000
_diffrn_orient_matrix_UB_21 -0.1816238000
_diffrn_orient_matrix_UB_22 0.0623455000
_diffrn_orient_matrix_UB_23 -0.0067055000
_diffrn_orient_matrix_UB_31 -0.0282515000
_diffrn_orient_matrix_UB_32 -0.0095971000
_diffrn_orient_matrix_UB_33 0.0581883000
_diffrn_radiation_monochromator 'Rigaku Osmic Confocal Optical System'
_diffrn_radiation_probe x-ray
_diffrn_radiation_type 'Cu K\a'
_diffrn_radiation_wavelength 1.54184
_diffrn_reflns_av_R_equivalents 0.0281
_diffrn_reflns_av_unetI/netI 0.0159
_diffrn_reflns_Laue_measured_fraction_full 0.999
_diffrn_reflns_Laue_measured_fraction_max 0.989
_diffrn_reflns_limit_h_max 9
_diffrn_reflns_limit_h_min -9
_diffrn_reflns_limit_k_max 11
_diffrn_reflns_limit_k_min -10
_diffrn_reflns_limit_l_max 31
_diffrn_reflns_limit_l_min -27
_diffrn_reflns_number 21639
_diffrn_reflns_point_group_measured_fraction_full 0.999
_diffrn_reflns_point_group_measured_fraction_max 0.981
_diffrn_reflns_theta_full 67.684
_diffrn_reflns_theta_max 75.631
_diffrn_reflns_theta_min 3.379
_diffrn_source 'Rotating Anode'
_diffrn_source_type 'Rigaku MM-007HF'
_exptl_absorpt_coefficient_mu 0.664
_exptl_absorpt_correction_T_max 1.00000
_exptl_absorpt_correction_T_min 0.79731
_exptl_absorpt_correction_type multi-scan
_exptl_absorpt_process_details
;
CrysAlisPro 1.171.41.93a (Rigaku Oxford Diffraction, 2020)
Empirical absorption correction using spherical harmonics,
implemented in SCALE3 ABSPACK scaling algorithm.
;
_exptl_crystal_colour colourless
_exptl_crystal_colour_primary colourless
_exptl_crystal_density_diffrn 1.208
_exptl_crystal_description prism
_exptl_crystal_F_000 712
_exptl_crystal_recrystallization_method 'Re-crystallisation from solvent: Chloroform/petroleum ether'
_exptl_crystal_size_max 0.21
_exptl_crystal_size_mid 0.06
_exptl_crystal_size_min 0.02
_refine_diff_density_max 0.165
_refine_diff_density_min -0.160
_refine_diff_density_rms 0.038
_refine_ls_abs_structure_details
;
 Flack x determined using 1524 quotients [(I+)-(I-)]/[(I+)+(I-)]
 (Parsons, Flack and Wagner, Acta Cryst. B69 (2013) 249-259).
;
_refine_ls_abs_structure_Flack -0.03(8)
_refine_ls_extinction_method none
_refine_ls_goodness_of_fit_ref 1.049
_refine_ls_hydrogen_treatment mixed
_refine_ls_matrix_type full
_refine_ls_number_parameters 236
_refine_ls_number_reflns 3772
_refine_ls_number_restraints 2
_refine_ls_restrained_S_all 1.049
_refine_ls_R_factor_all 0.0333
_refine_ls_R_factor_gt 0.0327
_refine_ls_shift/su_max 0.001
_refine_ls_shift/su_mean 0.000
_refine_ls_structure_factor_coef Fsqd
_refine_ls_weighting_details 'w=1/[\s^2^(Fo^2^)+(0.0515P)^2^+0.4169P] where P=(Fo^2^+2Fc^2^)/3'
_refine_ls_weighting_scheme calc
_refine_ls_wR_factor_gt 0.0903
_refine_ls_wR_factor_ref 0.0906
_reflns_Friedel_coverage 0.713
_reflns_Friedel_fraction_full 0.999
_reflns_Friedel_fraction_max 0.970
_reflns_number_gt 3690
_reflns_number_total 3772
_reflns_threshold_expression 'I > 2\s(I)'
_cod_data_source_file d3sc02101g2.cif
_cod_data_source_block 39
_cod_depositor_comments
;
The following automatic conversions were performed:

data item '_diffrn_radiation_probe' value 'X-ray' was changed to
'x-ray' in accordance with the
/home/data/users/saulius/crontab/automatic-downloads/current/RSC/lib/dictionaries/cif_core.dic
dictionary named 'cif_core.dic' version 2.4.2 last updated on
2011-04-26.

Automatic conversion script
Id: cif_fix_values 8170 2020-07-09 18:12:32Z antanas 
;
_cod_original_sg_symbol_H-M P212121
_cod_database_code 1569767
_shelx_shelxl_version_number 2018/3
_shelx_space_group_comment
;
The symmetry employed for this shelxl refinement is uniquely defined
by the following loop, which should always be used as a source of
symmetry information in preference to the above space-group names.
They are only intended as comments.
;
_shelx_estimated_absorpt_t_max 0.987
_shelx_estimated_absorpt_t_min 0.873
_olex2_refinement_description
;
1. Fixed Uiso
 At 1.2 times of:
  All C(H) groups
 At 1.5 times of:
  All C(H,H,H) groups
2. Restrained distances
 N5-H5A = N5-H5B
 0.98 with sigma of 0.02
3.a Ternary CH refined with riding coordinates:
 C4(H4), C2(H2), C3(H3)
3.b Aromatic/amide H refined with riding coordinates:
 C13(H13), C9(H9), C20(H20), C10(H10), C12(H12), C16(H16), C18(H18), C19(H19),
 C17(H17)
3.c Idealised Me refined as rotating group:
 C7(H7A,H7B,H7C), C14(H14A,H14B,H14C)
;

loop_
_space_group_symop_operation_xyz
'x, y, z'
'-x+1/2, -y, z+1/2'
'-x, y+1/2, -z+1/2'
'x+1/2, -y+1/2, -z'

loop_
_atom_site_label
_atom_site_type_symbol
_atom_site_fract_x
_atom_site_fract_y
_atom_site_fract_z
_atom_site_U_iso_or_equiv
_atom_site_adp_type
_atom_site_occupancy
_atom_site_site_symmetry_order
_atom_site_calc_flag
_atom_site_refinement_flags_posn
_atom_site_refinement_flags_adp
_atom_site_refinement_flags_occupancy
_atom_site_disorder_assembly
_atom_site_disorder_group
O5 O 0.37777(17) 0.29932(15) 0.50681(5) 0.0313(3) Uani 1 1 d . . . . .
O1 O 0.83661(18) 0.27230(17) 0.71666(5) 0.0340(3) Uani 1 1 d . . . . .
O2 O 0.91045(17) 0.19155(15) 0.63866(5) 0.0306(3) Uani 1 1 d . . . . .
N5 N 0.1568(2) 0.25770(19) 0.55957(6) 0.0294(3) Uani 1 1 d D . . . .
C5 C 0.3111(2) 0.30817(19) 0.54906(6) 0.0236(3) Uani 1 1 d . . . . .
N6 N 0.2246(3) 0.4597(2) 0.67042(7) 0.0412(4) Uani 1 1 d . . . . .
C1 C 0.8208(2) 0.26608(19) 0.66597(7) 0.0246(3) Uani 1 1 d . . . . .
C8 C 0.7582(2) 0.5035(2) 0.62326(7) 0.0253(4) Uani 1 1 d . . . . .
C6 C 0.3068(2) 0.4259(2) 0.63613(7) 0.0286(4) Uani 1 1 d . . . . .
C4 C 0.4131(2) 0.3816(2) 0.59239(6) 0.0245(4) Uani 1 1 d . . . . .
H4 H 0.464582 0.474047 0.578048 0.029 Uiso 1 1 calc R U . . .
C2 C 0.6789(2) 0.3659(2) 0.64702(6) 0.0243(4) Uani 1 1 d . . . . .
H2 H 0.608210 0.397060 0.676986 0.029 Uiso 1 1 calc R U . . .
C3 C 0.5638(2) 0.27995(19) 0.60940(6) 0.0234(3) Uani 1 1 d . . . . .
H3 H 0.633683 0.258520 0.578282 0.028 Uiso 1 1 calc R U . . .
C13 C 0.8339(3) 0.4996(2) 0.57502(7) 0.0304(4) Uani 1 1 d . . . . .
H13 H 0.834549 0.409836 0.556057 0.037 Uiso 1 1 calc R U . . .
C9 C 0.7606(3) 0.6373(2) 0.64993(7) 0.0315(4) Uani 1 1 d . . . . .
H9 H 0.709648 0.642686 0.682830 0.038 Uiso 1 1 calc R U . . .
C15 C 0.4991(2) 0.13250(19) 0.62956(7) 0.0265(4) Uani 1 1 d . . . . .
C11 C 0.9114(3) 0.7591(2) 0.58113(8) 0.0354(4) Uani 1 1 d . . . . .
C20 C 0.4440(3) 0.1144(2) 0.67969(8) 0.0364(5) Uani 1 1 d . . . . .
H20 H 0.451390 0.194670 0.703077 0.044 Uiso 1 1 calc R U . . .
C10 C 0.8360(3) 0.7623(2) 0.62919(8) 0.0382(4) Uani 1 1 d . . . . .
H10 H 0.836287 0.851992 0.648194 0.046 Uiso 1 1 calc R U . . .
C12 C 0.9083(3) 0.6257(2) 0.55451(8) 0.0350(4) Uani 1 1 d . . . . .
H12 H 0.958342 0.620947 0.521474 0.042 Uiso 1 1 calc R U . . .
C16 C 0.4891(3) 0.0129(2) 0.59646(8) 0.0347(4) Uani 1 1 d . . . . .
H16 H 0.528007 0.023054 0.562242 0.042 Uiso 1 1 calc R U . . .
C18 C 0.3670(3) -0.1392(2) 0.66225(10) 0.0464(6) Uani 1 1 d . . . . .
H18 H 0.321221 -0.231241 0.673300 0.056 Uiso 1 1 calc R U . . .
C7 C 0.9743(3) 0.1846(3) 0.73828(8) 0.0458(6) Uani 1 1 d . . . . .
H7A H 1.084034 0.222861 0.726098 0.069 Uiso 1 1 calc R U . . .
H7B H 0.961477 0.081104 0.727669 0.069 Uiso 1 1 calc R U . . .
H7C H 0.970151 0.190796 0.775661 0.069 Uiso 1 1 calc R U . . .
C19 C 0.3780(3) -0.0214(3) 0.69574(9) 0.0450(6) Uani 1 1 d . . . . .
H19 H 0.340311 -0.032888 0.730026 0.054 Uiso 1 1 calc R U . . .
C17 C 0.4226(3) -0.1222(2) 0.61287(10) 0.0454(5) Uani 1 1 d . . . . .
H17 H 0.415790 -0.203069 0.589707 0.054 Uiso 1 1 calc R U . . .
C14 C 0.9900(4) 0.8961(3) 0.55819(11) 0.0500(6) Uani 1 1 d . . . . .
H14A H 0.899442 0.964649 0.547787 0.075 Uiso 1 1 calc R U . . .
H14B H 1.058234 0.868554 0.528271 0.075 Uiso 1 1 calc R U . . .
H14C H 1.063359 0.944129 0.583589 0.075 Uiso 1 1 calc R U . . .
H5A H 0.113(3) 0.266(3) 0.5928(7) 0.030(5) Uiso 1 1 d D . . . .
H5B H 0.087(3) 0.225(3) 0.5321(8) 0.048(7) Uiso 1 1 d D . . . .

loop_
_atom_site_aniso_label
_atom_site_aniso_U_11
_atom_site_aniso_U_22
_atom_site_aniso_U_33
_atom_site_aniso_U_23
_atom_site_aniso_U_13
_atom_site_aniso_U_12
O5 0.0306(7) 0.0374(7) 0.0258(6) -0.0015(5) 0.0047(5) -0.0028(6)
O1 0.0301(7) 0.0475(8) 0.0244(6) 0.0020(6) -0.0019(5) 0.0060(6)
O2 0.0291(6) 0.0316(6) 0.0311(6) 0.0007(5) 0.0031(5) 0.0037(6)
N5 0.0231(7) 0.0385(8) 0.0266(7) -0.0028(6) 0.0010(6) -0.0039(7)
C5 0.0239(8) 0.0217(7) 0.0253(8) 0.0017(6) -0.0009(6) 0.0016(7)
N6 0.0400(10) 0.0449(10) 0.0387(9) -0.0117(8) 0.0024(8) 0.0057(8)
C1 0.0218(8) 0.0260(8) 0.0262(8) 0.0008(7) 0.0016(7) -0.0033(7)
C8 0.0234(8) 0.0230(8) 0.0294(9) -0.0009(7) -0.0046(7) -0.0013(7)
C6 0.0262(9) 0.0270(8) 0.0324(9) -0.0037(7) -0.0026(8) 0.0020(7)
C4 0.0236(8) 0.0226(8) 0.0275(8) 0.0002(7) 0.0007(7) -0.0007(7)
C2 0.0239(8) 0.0252(8) 0.0237(8) -0.0018(6) 0.0001(6) -0.0011(7)
C3 0.0217(8) 0.0227(8) 0.0258(8) -0.0009(6) -0.0001(6) -0.0012(6)
C13 0.0326(9) 0.0240(8) 0.0347(10) -0.0023(7) 0.0031(8) -0.0020(8)
C9 0.0357(10) 0.0272(9) 0.0318(9) -0.0048(7) -0.0042(8) -0.0008(8)
C15 0.0236(8) 0.0225(8) 0.0335(9) 0.0018(7) -0.0025(7) 0.0002(7)
C11 0.0334(10) 0.0257(9) 0.0470(11) 0.0044(8) -0.0064(8) -0.0031(8)
C20 0.0419(12) 0.0303(9) 0.0370(11) 0.0038(8) 0.0062(8) -0.0027(9)
C10 0.0466(11) 0.0235(9) 0.0446(11) -0.0067(8) -0.0087(9) -0.0025(9)
C12 0.0355(10) 0.0324(9) 0.0370(10) 0.0034(8) 0.0041(8) -0.0051(9)
C16 0.0390(11) 0.0260(9) 0.0392(10) -0.0022(8) -0.0034(9) -0.0028(8)
C18 0.0419(12) 0.0278(10) 0.0695(15) 0.0141(10) -0.0001(11) -0.0034(9)
C7 0.0352(11) 0.0673(15) 0.0349(11) 0.0145(11) -0.0045(8) 0.0092(11)
C19 0.0473(13) 0.0378(11) 0.0497(13) 0.0144(10) 0.0090(10) -0.0021(10)
C17 0.0506(13) 0.0238(9) 0.0618(14) -0.0031(9) -0.0059(12) -0.0051(10)
C14 0.0541(14) 0.0292(10) 0.0668(15) 0.0090(10) -0.0004(12) -0.0088(10)

loop_
_atom_type_symbol
_atom_type_description
_atom_type_scat_dispersion_real
_atom_type_scat_dispersion_imag
_atom_type_scat_source
C C 0.0181 0.0091 'International Tables Vol C Tables 4.2.6.8 and 6.1.1.4'
H H 0.0000 0.0000 'International Tables Vol C Tables 4.2.6.8 and 6.1.1.4'
N N 0.0311 0.0180 'International Tables Vol C Tables 4.2.6.8 and 6.1.1.4'
O O 0.0492 0.0322 'International Tables Vol C Tables 4.2.6.8 and 6.1.1.4'

loop_
_geom_angle_atom_site_label_1
_geom_angle_atom_site_label_2
_geom_angle_atom_site_label_3
_geom_angle
_geom_angle_site_symmetry_1
_geom_angle_site_symmetry_3
_geom_angle_publ_flag
C1 O1 C7 115.68(15) . . ?
C5 N5 H5A 120.1(14) . . ?
C5 N5 H5B 118.5(16) . . ?
H5A N5 H5B 121(2) . . ?
O5 C5 N5 123.73(17) . . ?
O5 C5 C4 118.15(16) . . ?
N5 C5 C4 118.11(15) . . ?
O1 C1 C2 111.62(14) . . ?
O2 C1 O1 123.94(17) . . ?
O2 C1 C2 124.43(16) . . ?
C13 C8 C2 121.54(16) . . ?
C13 C8 C9 117.94(17) . . ?
C9 C8 C2 120.51(16) . . ?
N6 C6 C4 179.5(2) . . ?
C5 C4 H4 107.0 . . ?
C5 C4 C3 110.51(14) . . ?
C6 C4 C5 113.36(15) . . ?
C6 C4 H4 107.0 . . ?
C6 C4 C3 111.51(14) . . ?
C3 C4 H4 107.0 . . ?
C1 C2 C8 108.61(15) . . ?
C1 C2 H2 108.5 . . ?
C1 C2 C3 109.77(14) . . ?
C8 C2 H2 108.5 . . ?
C8 C2 C3 112.86(14) . . ?
C3 C2 H2 108.5 . . ?
C4 C3 H3 107.2 . . ?
C2 C3 C4 109.17(14) . . ?
C2 C3 H3 107.2 . . ?
C15 C3 C4 111.21(14) . . ?
C15 C3 C2 114.46(14) . . ?
C15 C3 H3 107.2 . . ?
C8 C13 H13 119.7 . . ?
C12 C13 C8 120.54(17) . . ?
C12 C13 H13 119.7 . . ?
C8 C9 H9 119.5 . . ?
C10 C9 C8 121.03(18) . . ?
C10 C9 H9 119.5 . . ?
C20 C15 C3 122.29(17) . . ?
C16 C15 C3 118.98(16) . . ?
C16 C15 C20 118.70(18) . . ?
C10 C11 C12 117.65(18) . . ?
C10 C11 C14 121.1(2) . . ?
C12 C11 C14 121.2(2) . . ?
C15 C20 H20 119.9 . . ?
C15 C20 C19 120.1(2) . . ?
C19 C20 H20 119.9 . . ?
C9 C10 C11 121.24(18) . . ?
C9 C10 H10 119.4 . . ?
C11 C10 H10 119.4 . . ?
C13 C12 C11 121.60(19) . . ?
C13 C12 H12 119.2 . . ?
C11 C12 H12 119.2 . . ?
C15 C16 H16 119.7 . . ?
C15 C16 C17 120.7(2) . . ?
C17 C16 H16 119.7 . . ?
C19 C18 H18 120.3 . . ?
C17 C18 H18 120.3 . . ?
C17 C18 C19 119.4(2) . . ?
O1 C7 H7A 109.5 . . ?
O1 C7 H7B 109.5 . . ?
O1 C7 H7C 109.5 . . ?
H7A C7 H7B 109.5 . . ?
H7A C7 H7C 109.5 . . ?
H7B C7 H7C 109.5 . . ?
C20 C19 H19 119.7 . . ?
C18 C19 C20 120.6(2) . . ?
C18 C19 H19 119.7 . . ?
C16 C17 H17 119.8 . . ?
C18 C17 C16 120.4(2) . . ?
C18 C17 H17 119.8 . . ?
C11 C14 H14A 109.5 . . ?
C11 C14 H14B 109.5 . . ?
C11 C14 H14C 109.5 . . ?
H14A C14 H14B 109.5 . . ?
H14A C14 H14C 109.5 . . ?
H14B C14 H14C 109.5 . . ?

loop_
_geom_bond_atom_site_label_1
_geom_bond_atom_site_label_2
_geom_bond_distance
_geom_bond_site_symmetry_2
_geom_bond_publ_flag
O5 C5 1.225(2) . ?
O1 C1 1.333(2) . ?
O1 C7 1.452(3) . ?
O2 C1 1.207(2) . ?
N5 C5 1.321(2) . ?
N5 H5A 0.940(18) . ?
N5 H5B 0.95(2) . ?
C5 C4 1.537(2) . ?
N6 C6 1.146(3) . ?
C1 C2 1.515(2) . ?
C8 C2 1.521(2) . ?
C8 C13 1.395(3) . ?
C8 C9 1.395(3) . ?
C6 C4 1.471(3) . ?
C4 H4 1.0000 . ?
C4 C3 1.560(2) . ?
C2 H2 1.0000 . ?
C2 C3 1.544(2) . ?
C3 H3 1.0000 . ?
C3 C15 1.519(2) . ?
C13 H13 0.9500 . ?
C13 C12 1.387(3) . ?
C9 H9 0.9500 . ?
C9 C10 1.385(3) . ?
C15 C20 1.390(3) . ?
C15 C16 1.386(3) . ?
C11 C10 1.389(3) . ?
C11 C12 1.390(3) . ?
C11 C14 1.506(3) . ?
C20 H20 0.9500 . ?
C20 C19 1.395(3) . ?
C10 H10 0.9500 . ?
C12 H12 0.9500 . ?
C16 H16 0.9500 . ?
C16 C17 1.394(3) . ?
C18 H18 0.9500 . ?
C18 C19 1.381(4) . ?
C18 C17 1.372(4) . ?
C7 H7A 0.9800 . ?
C7 H7B 0.9800 . ?
C7 H7C 0.9800 . ?
C19 H19 0.9500 . ?
C17 H17 0.9500 . ?
C14 H14A 0.9800 . ?
C14 H14B 0.9800 . ?
C14 H14C 0.9800 . ?

loop_
_geom_hbond_atom_site_label_D
_geom_hbond_atom_site_label_H
_geom_hbond_atom_site_label_A
_geom_hbond_distance_DH
_geom_hbond_distance_HA
_geom_hbond_distance_DA
_geom_hbond_angle_DHA
_geom_hbond_site_symmetry_A
_geom_hbond_publ_flag
N5 H5A O2 0.940(18) 2.10(2) 2.892(2) 141.3(19) 1_455 yes
N5 H5B O5 0.95(2) 1.94(2) 2.839(2) 156(2) 4_456 yes

loop_
_geom_torsion_atom_site_label_1
_geom_torsion_atom_site_label_2
_geom_torsion_atom_site_label_3
_geom_torsion_atom_site_label_4
_geom_torsion
_geom_torsion_site_symmetry_1
_geom_torsion_site_symmetry_2
_geom_torsion_site_symmetry_3
_geom_torsion_site_symmetry_4
_geom_torsion_publ_flag
O5 C5 C4 C6 162.97(16) . . . . ?
O5 C5 C4 C3 -71.0(2) . . . . ?
O1 C1 C2 C8 104.23(16) . . . . ?
O1 C1 C2 C3 -131.95(15) . . . . ?
O2 C1 C2 C8 -74.8(2) . . . . ?
O2 C1 C2 C3 49.0(2) . . . . ?
N5 C5 C4 C6 -17.3(2) . . . . ?
N5 C5 C4 C3 108.74(18) . . . . ?
C5 C4 C3 C2 171.67(13) . . . . ?
C5 C4 C3 C15 -61.09(18) . . . . ?
C1 C2 C3 C4 177.15(14) . . . . ?
C1 C2 C3 C15 51.77(19) . . . . ?
C8 C2 C3 C4 -61.54(18) . . . . ?
C8 C2 C3 C15 173.08(15) . . . . ?
C8 C13 C12 C11 0.5(3) . . . . ?
C8 C9 C10 C11 0.2(3) . . . . ?
C6 C4 C3 C2 -61.28(18) . . . . ?
C6 C4 C3 C15 65.96(19) . . . . ?
C4 C3 C15 C20 -83.5(2) . . . . ?
C4 C3 C15 C16 94.4(2) . . . . ?
C2 C8 C13 C12 -178.80(19) . . . . ?
C2 C8 C9 C10 178.46(18) . . . . ?
C2 C3 C15 C20 40.8(2) . . . . ?
C2 C3 C15 C16 -141.35(18) . . . . ?
C3 C15 C20 C19 176.91(19) . . . . ?
C3 C15 C16 C17 -176.85(19) . . . . ?
C13 C8 C2 C1 75.8(2) . . . . ?
C13 C8 C2 C3 -46.2(2) . . . . ?
C13 C8 C9 C10 -0.1(3) . . . . ?
C9 C8 C2 C1 -102.72(19) . . . . ?
C9 C8 C2 C3 135.32(18) . . . . ?
C9 C8 C13 C12 -0.2(3) . . . . ?
C15 C20 C19 C18 0.2(4) . . . . ?
C15 C16 C17 C18 -0.5(4) . . . . ?
C20 C15 C16 C17 1.0(3) . . . . ?
C10 C11 C12 C13 -0.4(3) . . . . ?
C12 C11 C10 C9 0.0(3) . . . . ?
C16 C15 C20 C19 -0.9(3) . . . . ?
C7 O1 C1 O2 1.4(3) . . . . ?
C7 O1 C1 C2 -177.61(17) . . . . ?
C19 C18 C17 C16 -0.3(4) . . . . ?
C17 C18 C19 C20 0.4(4) . . . . ?
C14 C11 C10 C9 178.7(2) . . . . ?
C14 C11 C12 C13 -179.0(2) . . . . ?
